data_7005675
loop_
_publ_author_name
'Chan, Yun Fu'
'Chippindale, Ann M.'
'Colquhoun, Howard M.'
'Drew, Michael G. B.'
'Williams, David J.'

_publ_section_title
;
 Extended-chain, multinuclear transition metal complexes bridged by
 cyanodiazenido(1-), [N=N-C[triple bond, length as m-dash]N]-, ligands.
;
_journal_issue 32
_journal_name_full 'Dalton transactions (Cambridge, England : 2003)'
_journal_page_first 3538
_journal_page_last 3545
_journal_paper_doi 10.1039/b704367h
_journal_year 2007
_chemical_formula_sum 'C53 H48 Br N3 P4 W'
_chemical_formula_weight 1114.58
_chemical_name_systematic
;

?

;
_space_group_IT_number 14
_symmetry_cell_setting monoclinic
_symmetry_space_group_name_Hall '-P 2yn'
_symmetry_space_group_name_H-M 'P 1 21/n 1'
_atom_sites_solution_hydrogens geom
_atom_sites_solution_primary direct
_atom_sites_solution_secondary difmap
_audit_creation_method SHELXL-97
_cell_angle_alpha 90.00
_cell_angle_beta 96.159(10)
_cell_angle_gamma 90.00
_cell_formula_units_Z 4
_cell_length_a 13.283(14)
_cell_length_b 12.077(14)
_cell_length_c 29.76(3)
_cell_measurement_reflns_used 14561
_cell_measurement_temperature 293(2)
_cell_measurement_theta_max 26.07
_cell_measurement_theta_min 1.82
_cell_volume 4747(9)
_computing_cell_refinement XDS
_computing_data_collection 'XDS (Kabsch, 1988)'
_computing_data_reduction XDS
_computing_molecular_graphics PLATON(Spek,2004)
_computing_structure_refinement 'SHELXL-97 (Sheldrick, 1997)'
_computing_structure_solution 'SHELXS-97 (Sheldrick, 1997)'
_diffrn_ambient_temperature 293(2)
_diffrn_measured_fraction_theta_full 0.909
_diffrn_measured_fraction_theta_max 0.909
_diffrn_measurement_device 'Marresearch Image Plate'
_diffrn_measurement_method '95 frames at 2^o intervals, counting time 2 min.'
_diffrn_radiation_monochromator graphite
_diffrn_radiation_source 'fine-focus sealed tube'
_diffrn_radiation_type MoK\a
_diffrn_radiation_wavelength 0.71073
_diffrn_reflns_av_R_equivalents 0.0768
_diffrn_reflns_av_sigmaI/netI 0.0882
_diffrn_reflns_limit_h_max 16
_diffrn_reflns_limit_h_min -16
_diffrn_reflns_limit_k_max 13
_diffrn_reflns_limit_k_min 0
_diffrn_reflns_limit_l_max 36
_diffrn_reflns_limit_l_min -36
_diffrn_reflns_number 14561
_diffrn_reflns_theta_full 26.07
_diffrn_reflns_theta_max 26.07
_diffrn_reflns_theta_min 1.82
_diffrn_standards_decay_% not-applicable
_diffrn_standards_interval_count not-applicable
_diffrn_standards_interval_time 2m
_exptl_absorpt_coefficient_mu 3.450
_exptl_absorpt_correction_T_max 1.000
_exptl_absorpt_correction_T_min 0.539
_exptl_absorpt_correction_type empirical
_exptl_absorpt_process_details 'Walker et al., Acta Cryst 1983 A39 158'
_exptl_crystal_colour red
_exptl_crystal_density_diffrn 1.560
_exptl_crystal_density_method 'not measured'
_exptl_crystal_description parallelepiped
_exptl_crystal_F_000 2224
_exptl_crystal_size_max 0.30
_exptl_crystal_size_mid 0.25
_exptl_crystal_size_min 0.25
_refine_diff_density_max 2.766
_refine_diff_density_min -1.707
_refine_diff_density_rms 0.168
_refine_ls_extinction_method none
_refine_ls_goodness_of_fit_ref 1.070
_refine_ls_hydrogen_treatment constr
_refine_ls_matrix_type full
_refine_ls_number_parameters 539
_refine_ls_number_reflns 8540
_refine_ls_number_restraints 3
_refine_ls_restrained_S_all 1.085
_refine_ls_R_factor_all 0.1329
_refine_ls_R_factor_gt 0.0821
_refine_ls_shift/su_max 0.002
_refine_ls_shift/su_mean 0.000
_refine_ls_structure_factor_coef Fsqd
_refine_ls_weighting_details
;
w=1/[\s^2^(Fo^2^)+(0.1080P)^2^+21.2188P] where P=(Fo^2^+2Fc^2^)/3

;
_refine_ls_weighting_scheme calc
_refine_ls_wR_factor_gt 0.1966
_refine_ls_wR_factor_ref 0.2193
_reflns_number_gt 5700
_reflns_number_total 8540
_reflns_threshold_expression >2sigma(I)
_cod_data_source_file b704367h.txt
_cod_data_source_block 1
_cod_original_sg_symbol_H-M P21/n
_cod_database_code 7005675

loop_
_symmetry_equiv_pos_as_xyz
'x, y, z'
'-x+1/2, y+1/2, -z+1/2'
'-x, -y, -z'
'x-1/2, -y-1/2, z-1/2'

loop_
_atom_site_label
_atom_site_type_symbol
_atom_site_fract_x
_atom_site_fract_y
_atom_site_fract_z
_atom_site_U_iso_or_equiv
_atom_site_adp_type
_atom_site_occupancy
_atom_site_symmetry_multiplicity
_atom_site_calc_flag
_atom_site_refinement_flags
_atom_site_disorder_assembly
_atom_site_disorder_group
W1 W 0.62113(3) 0.28225(4) 0.872675(14) 0.04312(19) Uani 1 1 d D . .
Br2 Br 0.46938(13) 0.20106(15) 0.91308(5) 0.0771(5) Uani 1 1 d . . .
P1 P 0.7229(3) 0.1084(3) 0.87692(11) 0.0540(8) Uani 1 1 d . . .
C2 C 0.7156(14) 0.0439(17) 0.8206(5) 0.097(6) Uani 1 1 d . . .
H2A H 0.7833 0.0412 0.8112 0.116 Uiso 1 1 calc R . .
H2B H 0.6927 -0.0319 0.8231 0.116 Uiso 1 1 calc R . .
C3 C 0.6505(12) 0.0978(14) 0.7858(5) 0.074(4) Uani 1 1 d . . .
H3A H 0.6188 0.0406 0.7663 0.089 Uiso 1 1 calc R . .
H3B H 0.6931 0.1408 0.7678 0.089 Uiso 1 1 calc R . .
P4 P 0.5499(3) 0.1896(3) 0.80119(10) 0.0503(8) Uani 1 1 d . . .
C11 C 0.7002(11) -0.0101(11) 0.9125(5) 0.059(3) Uani 1 1 d . . .
C12 C 0.7419(17) -0.1115(15) 0.9053(7) 0.100(6) Uani 1 1 d . . .
H12 H 0.7762 -0.1226 0.8801 0.120 Uiso 1 1 calc R . .
C13 C 0.733(2) -0.1992(15) 0.9360(8) 0.112(7) Uani 1 1 d . . .
H13 H 0.7630 -0.2671 0.9308 0.134 Uiso 1 1 calc R . .
C14 C 0.6859(19) -0.1879(18) 0.9704(9) 0.116(8) Uani 1 1 d . . .
H14 H 0.6825 -0.2469 0.9902 0.139 Uiso 1 1 calc R . .
C15 C 0.6384(16) -0.0871(16) 0.9791(6) 0.094(6) Uani 1 1 d . . .
H15 H 0.6008 -0.0791 1.0035 0.112 Uiso 1 1 calc R . .
C16 C 0.6501(13) -0.0016(13) 0.9500(5) 0.075(4) Uani 1 1 d . . .
H16 H 0.6222 0.0666 0.9562 0.090 Uiso 1 1 calc R . .
C21 C 0.8627(11) 0.1244(11) 0.8906(5) 0.060(3) Uani 1 1 d . . .
C22 C 0.9152(13) 0.1745(15) 0.8600(7) 0.091(5) Uani 1 1 d . . .
H22 H 0.8817 0.1979 0.8326 0.109 Uiso 1 1 calc R . .
C23 C 1.0229(16) 0.1918(15) 0.8695(9) 0.110(7) Uani 1 1 d . . .
H23 H 1.0607 0.2214 0.8478 0.132 Uiso 1 1 calc R . .
C24 C 1.0678(17) 0.1628(19) 0.9122(10) 0.113(8) Uani 1 1 d . . .
H24 H 1.1360 0.1782 0.9202 0.136 Uiso 1 1 calc R . .
C25 C 1.0147(16) 0.1135(18) 0.9413(7) 0.099(6) Uani 1 1 d . . .
H25 H 1.0467 0.0904 0.9690 0.118 Uiso 1 1 calc R . .
C26 C 0.9111(11) 0.0954(14) 0.9312(5) 0.073(4) Uani 1 1 d . . .
H26 H 0.8747 0.0629 0.9527 0.088 Uiso 1 1 calc R . .
C31 C 0.5258(11) 0.2677(13) 0.7477(4) 0.058(3) Uani 1 1 d . . .
C32 C 0.5342(12) 0.3809(15) 0.7480(4) 0.072(4) Uani 1 1 d . . .
H32 H 0.5476 0.4186 0.7753 0.086 Uiso 1 1 calc R . .
C33 C 0.5226(12) 0.4391(15) 0.7077(5) 0.081(5) Uani 1 1 d . . .
H33 H 0.5305 0.5156 0.7079 0.097 Uiso 1 1 calc R . .
C34 C 0.4996(13) 0.3850(14) 0.6676(4) 0.075(5) Uani 1 1 d . . .
H34 H 0.4904 0.4246 0.6406 0.090 Uiso 1 1 calc R . .
C36 C 0.5026(14) 0.2154(14) 0.7067(5) 0.081(5) Uani 1 1 d . . .
H36 H 0.4953 0.1388 0.7058 0.097 Uiso 1 1 calc R . .
C35 C 0.4904(15) 0.2753(16) 0.6673(5) 0.092(6) Uani 1 1 d . . .
H35 H 0.4754 0.2385 0.6399 0.110 Uiso 1 1 calc R . .
C41 C 0.4380(11) 0.1037(12) 0.8003(4) 0.059(3) Uani 1 1 d . . .
C42 C 0.3465(16) 0.136(2) 0.7775(7) 0.115(7) Uani 1 1 d . . .
H42 H 0.3451 0.1997 0.7602 0.139 Uiso 1 1 calc R . .
C43 C 0.2538(17) 0.076(3) 0.7789(9) 0.137(10) Uani 1 1 d . . .
H43 H 0.1910 0.1042 0.7677 0.164 Uiso 1 1 calc R . .
C44 C 0.2669(18) -0.031(3) 0.7988(9) 0.151(13) Uani 1 1 d . . .
H44 H 0.2104 -0.0763 0.7979 0.181 Uiso 1 1 calc R . .
C45 C 0.351(2) -0.069(2) 0.8182(9) 0.138(10) Uani 1 1 d . . .
H45 H 0.3551 -0.1401 0.8298 0.166 Uiso 1 1 calc R . .
C46 C 0.4415(16) 0.0019(15) 0.8216(6) 0.095(6) Uani 1 1 d . . .
H46 H 0.5010 -0.0218 0.8381 0.114 Uiso 1 1 calc R . .
P5 P 0.5274(2) 0.4643(3) 0.87282(10) 0.0487(8) Uani 1 1 d . . .
C6 C 0.5595(11) 0.5327(11) 0.9294(4) 0.061(3) Uani 1 1 d . . .
H6A H 0.6179 0.5802 0.9282 0.073 Uiso 1 1 calc R . .
H6B H 0.5031 0.5785 0.9362 0.073 Uiso 1 1 calc R . .
C7 C 0.5825(10) 0.4463(12) 0.9671(4) 0.061(4) Uani 1 1 d . . .
H7A H 0.5219 0.4044 0.9713 0.073 Uiso 1 1 calc R . .
H7B H 0.6055 0.4829 0.9954 0.073 Uiso 1 1 calc R . .
P8 P 0.6809(3) 0.3540(3) 0.95055(10) 0.0506(8) Uani 1 1 d . . .
C51 C 0.3893(9) 0.4732(13) 0.8641(4) 0.058(4) Uani 1 1 d . . .
C52 C 0.3373(15) 0.3945(18) 0.8373(6) 0.100(6) Uani 1 1 d . . .
H52 H 0.3720 0.3365 0.8254 0.120 Uiso 1 1 calc R . .
C53 C 0.2290(14) 0.402(2) 0.8279(7) 0.110(7) Uani 1 1 d . . .
H53 H 0.1939 0.3515 0.8086 0.132 Uiso 1 1 calc R . .
C54 C 0.1793(15) 0.483(2) 0.8468(8) 0.121(8) Uani 1 1 d . . .
H54 H 0.1089 0.4846 0.8425 0.145 Uiso 1 1 calc R . .
C55 C 0.2287(18) 0.558(4) 0.8713(10) 0.21(2) Uani 1 1 d . . .
H55 H 0.1922 0.6162 0.8823 0.249 Uiso 1 1 calc R . .
C56 C 0.3354(15) 0.557(2) 0.8821(8) 0.138(10) Uani 1 1 d . . .
H56 H 0.3680 0.6116 0.9005 0.166 Uiso 1 1 calc R . .
C62 C 0.5003(16) 0.6328(14) 0.8063(5) 0.086(5) Uani 1 1 d . . .
H62 H 0.4316 0.6161 0.8036 0.104 Uiso 1 1 calc R . .
C63 C 0.538(3) 0.7145(18) 0.7800(6) 0.120(9) Uani 1 1 d . . .
H63 H 0.4939 0.7538 0.7594 0.144 Uiso 1 1 calc R . .
C65 C 0.7087(17) 0.6810(16) 0.8154(7) 0.102(7) Uani 1 1 d . . .
H65 H 0.7773 0.6985 0.8180 0.123 Uiso 1 1 calc R . .
C64 C 0.636(3) 0.7369(17) 0.7841(7) 0.129(11) Uani 1 1 d . . .
H64 H 0.6589 0.7916 0.7658 0.155 Uiso 1 1 calc R . .
C66 C 0.6708(13) 0.6006(15) 0.8409(5) 0.079(5) Uani 1 1 d . . .
H66 H 0.7146 0.5613 0.8616 0.095 Uiso 1 1 calc R . .
C72 C 0.6250(13) 0.2217(14) 1.0230(5) 0.074(4) Uani 1 1 d . . .
H72 H 0.5581 0.2412 1.0141 0.088 Uiso 1 1 calc R . .
C73 C 0.646(2) 0.1541(16) 1.0579(5) 0.102(7) Uani 1 1 d . . .
H73 H 0.5935 0.1313 1.0741 0.123 Uiso 1 1 calc R . .
C74 C 0.7421(18) 0.1164(19) 1.0710(6) 0.106(7) Uani 1 1 d . . .
H74 H 0.7533 0.0646 1.0941 0.127 Uiso 1 1 calc R . .
C75 C 0.8222(16) 0.1563(17) 1.0495(5) 0.094(6) Uani 1 1 d . . .
H75 H 0.8880 0.1337 1.0589 0.113 Uiso 1 1 calc R . .
C76 C 0.8034(12) 0.2308(12) 1.0135(5) 0.066(4) Uani 1 1 d . . .
H76 H 0.8561 0.2586 0.9987 0.079 Uiso 1 1 calc R . .
C82 C 0.8579(13) 0.4417(17) 0.9229(5) 0.085(5) Uani 1 1 d . . .
H82 H 0.8512 0.3895 0.8998 0.102 Uiso 1 1 calc R . .
C83 C 0.9347(15) 0.520(2) 0.9262(7) 0.105(7) Uani 1 1 d . . .
H83 H 0.9793 0.5209 0.9041 0.125 Uiso 1 1 calc R . .
C84 C 0.9468(16) 0.592(2) 0.9594(9) 0.117(9) Uani 1 1 d . . .
H84 H 0.9987 0.6437 0.9595 0.141 Uiso 1 1 calc R . .
C85 C 0.8863(16) 0.5946(15) 0.9939(8) 0.105(7) Uani 1 1 d . . .
H85 H 0.8987 0.6434 1.0180 0.126 Uiso 1 1 calc R . .
C86 C 0.8038(13) 0.5195(14) 0.9910(6) 0.083(5) Uani 1 1 d . . .
H86 H 0.7587 0.5206 1.0129 0.099 Uiso 1 1 calc R . .
C61 C 0.5690(12) 0.5765(11) 0.8369(4) 0.058(3) Uani 1 1 d . . .
C71 C 0.7004(11) 0.2633(12) 1.0001(4) 0.057(3) Uani 1 1 d . . .
C81 C 0.7906(11) 0.4454(11) 0.9562(4) 0.059(4) Uani 1 1 d . . .
N100 N 0.7103(8) 0.3352(10) 0.8399(3) 0.069(3) Uiso 1 1 d D . .
N101 N 0.7579(5) 0.3764(6) 0.8145(2) 0.0227(15) Uiso 1 1 d D . .
C102 C 0.8482(8) 0.4109(14) 0.8128(5) 0.073(4) Uiso 1 1 d D . .
N103 N 0.9279(12) 0.4467(14) 0.8151(5) 0.101(5) Uiso 1 1 d . . .

loop_
_atom_site_aniso_label
_atom_site_aniso_U_11
_atom_site_aniso_U_22
_atom_site_aniso_U_33
_atom_site_aniso_U_23
_atom_site_aniso_U_13
_atom_site_aniso_U_12
W1 0.0450(3) 0.0436(3) 0.0404(3) -0.0022(2) 0.00283(18) 0.0001(3)
Br2 0.0798(11) 0.0802(12) 0.0721(9) 0.0089(8) 0.0122(8) -0.0063(9)
P1 0.062(2) 0.046(2) 0.0530(18) -0.0055(15) -0.0018(15) 0.0114(17)
C2 0.110(14) 0.121(16) 0.062(9) -0.015(9) 0.021(9) 0.056(13)
C3 0.086(11) 0.071(11) 0.061(8) -0.012(7) -0.006(7) 0.032(9)
P4 0.0528(19) 0.050(2) 0.0472(16) -0.0055(13) 0.0010(14) -0.0048(15)
C11 0.062(8) 0.032(8) 0.078(9) 0.006(6) -0.009(7) -0.007(6)
C12 0.133(17) 0.065(13) 0.102(13) -0.014(10) 0.017(12) 0.003(12)
C13 0.15(2) 0.043(12) 0.148(19) 0.028(11) 0.031(16) 0.019(12)
C14 0.13(2) 0.063(15) 0.16(2) 0.035(14) 0.005(16) -0.012(13)
C15 0.127(16) 0.065(12) 0.095(12) 0.014(9) 0.043(11) -0.009(11)
C16 0.089(12) 0.049(10) 0.087(10) 0.008(8) 0.009(9) 0.003(8)
C21 0.063(8) 0.032(8) 0.086(9) -0.004(6) 0.009(7) 0.001(6)
C22 0.068(11) 0.061(11) 0.145(16) 0.006(11) 0.022(11) 0.012(9)
C23 0.093(15) 0.051(12) 0.19(2) -0.003(12) 0.056(15) -0.003(10)
C24 0.082(14) 0.074(14) 0.18(2) -0.022(15) -0.021(15) -0.012(12)
C25 0.100(15) 0.085(15) 0.107(14) -0.009(11) -0.007(12) -0.013(12)
C26 0.063(9) 0.082(12) 0.069(9) -0.022(8) -0.014(7) -0.020(8)
C31 0.060(8) 0.056(10) 0.059(8) -0.005(6) 0.005(6) 0.005(7)
C32 0.084(11) 0.089(13) 0.042(7) -0.009(7) 0.007(6) -0.012(9)
C33 0.092(12) 0.084(12) 0.064(9) 0.014(8) -0.004(8) -0.039(10)
C34 0.099(12) 0.078(12) 0.046(7) 0.022(7) -0.006(7) -0.007(9)
C36 0.115(14) 0.061(10) 0.062(9) -0.003(8) -0.011(9) 0.007(10)
C35 0.136(16) 0.088(14) 0.047(8) -0.016(8) -0.015(9) -0.018(12)
C41 0.062(8) 0.061(10) 0.053(7) -0.014(6) -0.001(6) -0.012(7)
C42 0.101(15) 0.14(2) 0.101(14) 0.006(13) -0.025(11) -0.021(14)
C43 0.062(13) 0.19(3) 0.15(2) -0.01(2) 0.012(13) -0.022(17)
C44 0.059(13) 0.26(4) 0.13(2) 0.02(2) 0.004(13) -0.02(2)
C45 0.18(3) 0.081(16) 0.16(2) 0.013(15) 0.08(2) -0.049(18)
C46 0.107(15) 0.069(12) 0.105(13) 0.004(10) -0.004(11) -0.015(11)
P5 0.0481(18) 0.0403(19) 0.0577(17) -0.0010(14) 0.0055(14) 0.0053(15)
C6 0.071(9) 0.041(8) 0.071(8) -0.001(6) 0.010(7) 0.012(7)
C7 0.061(8) 0.063(9) 0.057(7) -0.005(6) 0.002(6) 0.018(7)
P8 0.0562(19) 0.048(2) 0.0458(16) -0.0082(14) -0.0012(14) 0.0053(16)
C51 0.042(7) 0.079(10) 0.053(7) 0.015(7) 0.004(5) 0.019(7)
C52 0.097(14) 0.101(15) 0.099(13) -0.027(11) -0.002(10) -0.013(12)
C53 0.054(10) 0.130(19) 0.142(17) 0.001(15) -0.015(11) -0.016(12)
C54 0.056(11) 0.17(2) 0.141(18) 0.017(17) 0.011(12) 0.053(14)
C55 0.063(14) 0.35(5) 0.21(3) -0.15(3) 0.004(16) 0.05(2)
C56 0.075(13) 0.18(3) 0.159(19) -0.072(18) 0.002(13) 0.048(15)
C62 0.127(15) 0.052(10) 0.082(10) 0.002(8) 0.016(10) 0.000(10)
C63 0.23(3) 0.074(14) 0.058(10) 0.005(9) 0.005(14) -0.041(18)
C65 0.130(17) 0.077(13) 0.115(14) 0.020(11) 0.081(14) 0.009(12)
C64 0.27(4) 0.050(12) 0.076(13) -0.017(9) 0.075(19) -0.037(18)
C66 0.089(12) 0.079(12) 0.071(9) -0.027(8) 0.018(8) -0.002(10)
C72 0.088(11) 0.075(11) 0.059(8) -0.008(8) 0.010(8) 0.011(10)
C73 0.18(2) 0.078(13) 0.048(8) 0.005(8) 0.009(11) -0.011(14)
C74 0.127(18) 0.112(17) 0.077(12) 0.036(11) 0.001(12) 0.001(14)
C75 0.116(15) 0.097(14) 0.062(9) -0.002(9) -0.019(10) 0.032(12)
C76 0.080(10) 0.047(8) 0.066(8) -0.006(7) -0.012(7) 0.015(8)
C82 0.074(11) 0.107(15) 0.070(9) 0.013(9) -0.010(8) -0.022(10)
C83 0.097(14) 0.128(19) 0.083(12) 0.020(12) -0.015(10) -0.041(14)
C84 0.082(14) 0.107(18) 0.15(2) 0.057(17) -0.040(14) -0.025(13)
C85 0.101(15) 0.054(11) 0.147(18) -0.032(12) -0.045(13) 0.024(11)
C86 0.074(10) 0.061(11) 0.106(12) -0.026(9) -0.019(9) 0.001(9)
C61 0.077(10) 0.042(8) 0.055(7) -0.008(6) 0.016(6) -0.001(7)
C71 0.072(9) 0.049(8) 0.051(7) -0.007(6) 0.005(6) 0.013(7)
C81 0.078(9) 0.036(8) 0.058(7) -0.006(6) -0.021(7) 0.005(7)

loop_
_atom_type_symbol
_atom_type_description
_atom_type_scat_dispersion_real
_atom_type_scat_dispersion_imag
_atom_type_scat_source
C C 0.0033 0.0016 'International Tables Vol C Tables 4.2.6.8 and 6.1.1.4'
H H 0.0000 0.0000 'International Tables Vol C Tables 4.2.6.8 and 6.1.1.4'
N N 0.0061 0.0033 'International Tables Vol C Tables 4.2.6.8 and 6.1.1.4'
O O 0.0106 0.0060 'International Tables Vol C Tables 4.2.6.8 and 6.1.1.4'
W W -0.8490 6.8722 'International Tables Vol C Tables 4.2.6.8 and 6.1.1.4'
Br Br -0.2901 2.4595 'International Tables Vol C Tables 4.2.6.8 and 6.1.1.4'
P P 0.1023 0.0942 'International Tables Vol C Tables 4.2.6.8 and 6.1.1.4'

loop_
_geom_angle_atom_site_label_1
_geom_angle_atom_site_label_2
_geom_angle_atom_site_label_3
_geom_angle
_geom_angle_site_symmetry_1
_geom_angle_site_symmetry_3
_geom_angle_publ_flag
N100 W1 P1 86.5(4) . . ?
N100 W1 P4 84.6(4) . . ?
P1 W1 P4 79.63(12) . . ?
N100 W1 P8 102.9(4) . . ?
P1 W1 P8 97.31(11) . . ?
P4 W1 P8 171.82(12) . . ?
N100 W1 P5 92.7(4) . . ?
P1 W1 P5 175.76(11) . . ?
P4 W1 P5 104.44(12) . . ?
P8 W1 P5 78.81(11) . . ?
N100 W1 Br2 172.7(4) . . ?
P1 W1 Br2 95.78(12) . . ?
P4 W1 Br2 89.07(11) . . ?
P8 W1 Br2 83.67(11) . . ?
P5 W1 Br2 85.54(11) . . ?
C11 P1 C2 101.5(9) . . ?
C11 P1 C21 100.2(6) . . ?
C2 P1 C21 101.3(8) . . ?
C11 P1 W1 124.6(5) . . ?
C2 P1 W1 109.6(6) . . ?
C21 P1 W1 116.5(4) . . ?
C3 C2 P1 115.7(12) . . ?
C2 C3 P4 119.7(10) . . ?
C41 P4 C3 105.6(8) . . ?
C41 P4 C31 102.4(7) . . ?
C3 P4 C31 99.1(7) . . ?
C41 P4 W1 120.3(4) . . ?
C3 P4 W1 105.3(5) . . ?
C31 P4 W1 121.3(5) . . ?
C16 C11 C12 115.8(15) . . ?
C16 C11 P1 122.8(11) . . ?
C12 C11 P1 121.1(14) . . ?
C11 C12 C13 120.6(19) . . ?
C14 C13 C12 122(2) . . ?
C13 C14 C15 121(2) . . ?
C16 C15 C14 116.9(18) . . ?
C15 C16 C11 124.1(16) . . ?
C26 C21 C22 119.3(15) . . ?
C26 C21 P1 122.3(12) . . ?
C22 C21 P1 118.1(12) . . ?
C21 C22 C23 120.4(19) . . ?
C24 C23 C22 117(2) . . ?
C25 C24 C23 120(2) . . ?
C24 C25 C26 121(2) . . ?
C21 C26 C25 121.1(17) . . ?
C36 C31 C32 118.2(13) . . ?
C36 C31 P4 122.0(12) . . ?
C32 C31 P4 119.8(10) . . ?
C31 C32 C33 119.9(13) . . ?
C34 C33 C32 120.5(16) . . ?
C35 C34 C33 119.6(13) . . ?
C35 C36 C31 120.7(16) . . ?
C34 C35 C36 121.1(14) . . ?
C42 C41 C46 117.2(17) . . ?
C42 C41 P4 121.7(14) . . ?
C46 C41 P4 121.1(13) . . ?
C41 C42 C43 124(2) . . ?
C44 C43 C42 114(2) . . ?
C45 C44 C43 125(3) . . ?
C44 C45 C46 119(3) . . ?
C41 C46 C45 120(2) . . ?
C51 P5 C61 103.5(7) . . ?
C51 P5 C6 103.2(6) . . ?
C61 P5 C6 98.2(6) . . ?
C51 P5 W1 122.5(5) . . ?
C61 P5 W1 117.3(5) . . ?
C6 P5 W1 108.6(4) . . ?
C7 C6 P5 111.3(9) . . ?
C6 C7 P8 107.9(9) . . ?
C81 P8 C7 101.2(7) . . ?
C81 P8 C71 104.2(6) . . ?
C7 P8 C71 101.0(6) . . ?
C81 P8 W1 117.6(4) . . ?
C7 P8 W1 107.1(4) . . ?
C71 P8 W1 122.5(5) . . ?
C52 C51 C56 118.9(16) . . ?
C52 C51 P5 118.4(13) . . ?
C56 C51 P5 122.7(14) . . ?
C51 C52 C53 119.8(19) . . ?
C54 C53 C52 120(2) . . ?
C55 C54 C53 120(2) . . ?
C54 C55 C56 123(3) . . ?
C51 C56 C55 118(2) . . ?
C63 C62 C61 118(2) . . ?
C64 C63 C62 120(3) . . ?
C66 C65 C64 116(2) . . ?
C63 C64 C65 123(2) . . ?
C65 C66 C61 121.4(19) . . ?
C73 C72 C71 120.9(18) . . ?
C72 C73 C74 123(2) . . ?
C73 C74 C75 119.4(18) . . ?
C74 C75 C76 119.6(18) . . ?
C75 C76 C71 118.3(17) . . ?
C83 C82 C81 116.7(18) . . ?
C84 C83 C82 122(2) . . ?
C83 C84 C85 123(2) . . ?
C84 C85 C86 116.9(19) . . ?
C81 C86 C85 120.0(18) . . ?
C66 C61 C62 121.4(15) . . ?
C66 C61 P5 117.2(12) . . ?
C62 C61 P5 121.4(13) . . ?
C72 C71 C76 119.2(14) . . ?
C72 C71 P8 125.0(12) . . ?
C76 C71 P8 115.7(11) . . ?
C86 C81 C82 121.1(16) . . ?
C86 C81 P8 120.2(13) . . ?
C82 C81 P8 118.7(11) . . ?
N101 N100 W1 170.4(11) . . ?
N100 N101 C102 138.8(11) . . ?
N103 C102 N101 173.4(18) . . ?

loop_
_geom_bond_atom_site_label_1
_geom_bond_atom_site_label_2
_geom_bond_distance
_geom_bond_site_symmetry_2
_geom_bond_publ_flag
W1 N100 1.736(7) . ?
W1 P1 2.493(4) . ?
W1 P4 2.498(4) . ?
W1 P8 2.522(4) . ?
W1 P5 2.527(4) . ?
W1 Br2 2.644(3) . ?
P1 C11 1.825(14) . ?
P1 C2 1.842(15) . ?
P1 C21 1.868(15) . ?
C2 C3 1.43(2) . ?
C3 P4 1.832(14) . ?
P4 C41 1.811(14) . ?
P4 C31 1.847(14) . ?
C11 C16 1.36(2) . ?
C11 C12 1.37(2) . ?
C12 C13 1.41(3) . ?
C13 C14 1.27(3) . ?
C14 C15 1.41(3) . ?
C15 C16 1.37(2) . ?
C21 C26 1.35(2) . ?
C21 C22 1.35(2) . ?
C22 C23 1.44(3) . ?
C23 C24 1.39(3) . ?
C24 C25 1.32(3) . ?
C25 C26 1.39(2) . ?
C31 C36 1.38(2) . ?
C31 C32 1.37(2) . ?
C32 C33 1.38(2) . ?
C33 C34 1.37(2) . ?
C34 C35 1.33(2) . ?
C36 C35 1.37(2) . ?
C41 C42 1.38(2) . ?
C41 C46 1.38(2) . ?
C42 C43 1.43(3) . ?
C43 C44 1.42(4) . ?
C44 C45 1.29(3) . ?
C45 C46 1.46(3) . ?
P5 C51 1.828(13) . ?
P5 C61 1.847(14) . ?
P5 C6 1.882(13) . ?
C6 C7 1.540(18) . ?
C7 P8 1.826(13) . ?
P8 C81 1.821(15) . ?
P8 C71 1.833(14) . ?
C51 C52 1.38(2) . ?
C51 C56 1.38(2) . ?
C52 C53 1.44(2) . ?
C53 C54 1.33(3) . ?
C54 C55 1.30(4) . ?
C55 C56 1.42(3) . ?
C62 C63 1.38(3) . ?
C62 C61 1.39(2) . ?
C63 C64 1.32(4) . ?
C65 C66 1.36(2) . ?
C65 C64 1.44(3) . ?
C66 C61 1.38(2) . ?
C72 C73 1.33(2) . ?
C72 C71 1.37(2) . ?
C73 C74 1.37(3) . ?
C74 C75 1.39(3) . ?
C75 C76 1.40(2) . ?
C76 C71 1.44(2) . ?
C82 C83 1.38(3) . ?
C82 C81 1.40(2) . ?
C83 C84 1.32(3) . ?
C84 C85 1.37(3) . ?
C85 C86 1.42(3) . ?
C86 C81 1.367(19) . ?
N100 N101 1.149(7) . ?
N101 C102 1.276(9) . ?
C102 N103 1.138(18) . ?
